data_2234298
loop_
_publ_author_name
'Al-Youbi, Abdulrahman O.'
'Asiri, Abdullah M.'
'Faidallah, Hassan M.'
'Ng, Seik Weng'
'Tiekink, Edward R. T.'

_publ_section_title
;
 4-{2-[(<i>E</i>)-Cyclopentylidene]hydrazin-1-yl}benzenesulfonamide
;
_journal_coeditor_code JJ2126
_journal_issue 4
_journal_name_full 'Acta Crystallographica Section E'
_journal_page_first o1196
_journal_paper_doi 10.1107/S1600536812012524
_journal_volume 68
_journal_year 2012
_chemical_formula_iupac 'C11 H15 N3 O2 S'
_chemical_formula_moiety 'C11 H15 N3 O2 S'
_chemical_formula_sum 'C11 H15 N3 O2 S'
_chemical_formula_weight 253.32
_chemical_name_systematic
;
4-{2-[(<i>E</i>)-Cyclopentylidene]hydrazin-1-yl}benzenesulfonamide
;
_space_group_IT_number 14
_symmetry_cell_setting monoclinic
_symmetry_space_group_name_Hall '-P 2ybc'
_symmetry_space_group_name_H-M 'P 1 21/c 1'
_atom_sites_solution_hydrogens geom
_atom_sites_solution_primary direct
_atom_sites_solution_secondary difmap
_audit_creation_method SHELXL-97
_cell_angle_alpha 90.00
_cell_angle_beta 94.019(10)
_cell_angle_gamma 90.00
_cell_formula_units_Z 4
_cell_length_a 14.1173(14)
_cell_length_b 5.2038(5)
_cell_length_c 16.4239(19)
_cell_measurement_reflns_used 1078
_cell_measurement_temperature 100(2)
_cell_measurement_theta_max 27.4884
_cell_measurement_theta_min 2.4813
_cell_volume 1203.6(2)
_computing_cell_refinement 'CrysAlis PRO (Agilent, 2011)'
_computing_data_collection 'CrysAlis PRO (Agilent, 2011)'
_computing_data_reduction 'CrysAlis PRO (Agilent, 2011)'
_computing_molecular_graphics 'ORTEP-3 (Farrugia, 1997) and DIAMOND (Brandenburg, 2006)'
_computing_publication_material 'publCIF (Westrip, 2010)'
_computing_structure_refinement 'SHELXL97 (Sheldrick, 2008)'
_computing_structure_solution 'SHELXS97 (Sheldrick, 2008)'
_diffrn_ambient_temperature 100(2)
_diffrn_detector_area_resol_mean 10.4041
_diffrn_measured_fraction_theta_full 0.994
_diffrn_measured_fraction_theta_max 0.994
_diffrn_measurement_device_type 'Agilent SuperNova Dual diffractometer with an Atlas detector'
_diffrn_measurement_method '\w scan'
_diffrn_radiation_monochromator Mirror
_diffrn_radiation_source 'SuperNova (Mo) X-ray Source'
_diffrn_radiation_type MoK\a
_diffrn_radiation_wavelength 0.71073
_diffrn_reflns_av_R_equivalents 0.0437
_diffrn_reflns_av_sigmaI/netI 0.0764
_diffrn_reflns_limit_h_max 11
_diffrn_reflns_limit_h_min -18
_diffrn_reflns_limit_k_max 6
_diffrn_reflns_limit_k_min -4
_diffrn_reflns_limit_l_max 21
_diffrn_reflns_limit_l_min -21
_diffrn_reflns_number 4782
_diffrn_reflns_theta_full 27.55
_diffrn_reflns_theta_max 27.55
_diffrn_reflns_theta_min 2.49
_diffrn_standards_decay_% 0
_diffrn_standards_interval_count 0
_diffrn_standards_interval_time 0
_diffrn_standards_number 0
_exptl_absorpt_coefficient_mu 0.263
_exptl_absorpt_correction_T_max 0.9948
_exptl_absorpt_correction_T_min 0.9135
_exptl_absorpt_correction_type multi-scan
_exptl_absorpt_process_details '(CrysAlis PRO; Agilent, 2011)'
_exptl_crystal_colour colourless
_exptl_crystal_density_diffrn 1.398
_exptl_crystal_density_method 'not measured'
_exptl_crystal_description plate
_exptl_crystal_F_000 536
_exptl_crystal_size_max 0.35
_exptl_crystal_size_mid 0.05
_exptl_crystal_size_min 0.02
_refine_diff_density_max 0.318
_refine_diff_density_min -0.380
_refine_ls_extinction_method none
_refine_ls_goodness_of_fit_ref 1.025
_refine_ls_hydrogen_treatment mixed
_refine_ls_matrix_type full
_refine_ls_number_parameters 166
_refine_ls_number_reflns 2768
_refine_ls_number_restraints 3
_refine_ls_restrained_S_all 1.024
_refine_ls_R_factor_all 0.0872
_refine_ls_R_factor_gt 0.0558
_refine_ls_shift/su_max 0.001
_refine_ls_shift/su_mean 0.001
_refine_ls_structure_factor_coef Fsqd
_refine_ls_weighting_details 'calc w=1/[\s^2^(Fo^2^)+(0.0372P)^2^+0.8414P] where P=(Fo^2^+2Fc^2^)/3'
_refine_ls_weighting_scheme calc
_refine_ls_wR_factor_gt 0.1063
_refine_ls_wR_factor_ref 0.1226
_reflns_number_gt 2007
_reflns_number_total 2768
_reflns_threshold_expression I>2\s(I)
_cod_data_source_file jj2126.cif
_cod_data_source_block I
_cod_original_sg_symbol_H-M 'P 21/c'
_cod_database_code 2234298
_cod_database_fobs_code 2234298

loop_
_symmetry_equiv_pos_as_xyz
'x, y, z'
'-x, y+1/2, -z+1/2'
'-x, -y, -z'
'x, -y-1/2, z-1/2'

loop_
_atom_site_type_symbol
_atom_site_label
_atom_site_fract_x
_atom_site_fract_y
_atom_site_fract_z
_atom_site_U_iso_or_equiv
_atom_site_adp_type
_atom_site_calc_flag
_atom_site_refinement_flags
_atom_site_occupancy
_atom_site_symmetry_multiplicity
S S1 0.28398(5) 0.43647(12) 0.35890(4) 0.01924(18) Uani d . 1 1
O O1 0.26446(13) 0.1919(3) 0.39559(13) 0.0304(5) Uani d . 1 1
O O2 0.25331(13) 0.4780(4) 0.27417(11) 0.0276(5) Uani d . 1 1
N N1 0.23242(16) 0.6501(4) 0.41081(14) 0.0185(5) Uani d D 1 1
H H1 0.238(2) 0.811(2) 0.3960(17) 0.028(8) Uiso d D 1 1
H H2 0.244(2) 0.626(6) 0.4636(7) 0.042(10) Uiso d D 1 1
N N2 0.70084(16) 0.5585(5) 0.36168(14) 0.0238(5) Uani d D 1 1
H H3 0.7234(19) 0.672(4) 0.3286(14) 0.025(8) Uiso d D 1 1
N N3 0.76230(15) 0.4003(4) 0.40739(13) 0.0210(5) Uani d . 1 1
C C1 0.40782(17) 0.4817(5) 0.36814(15) 0.0172(5) Uani d . 1 1
C C2 0.46722(18) 0.3075(5) 0.41081(15) 0.0192(6) Uani d . 1 1
H H2A 0.4406 0.1709 0.4401 0.023 Uiso calc R 1 1
C C3 0.56513(18) 0.3314(5) 0.41102(16) 0.0199(6) Uani d . 1 1
H H3A 0.6054 0.2114 0.4400 0.024 Uiso calc R 1 1
C C4 0.60411(18) 0.5343(5) 0.36816(15) 0.0182(5) Uani d . 1 1
C C5 0.54389(18) 0.7151(5) 0.32815(16) 0.0193(6) Uani d . 1 1
H H5 0.5703 0.8571 0.3012 0.023 Uiso calc R 1 1
C C6 0.44676(18) 0.6888(5) 0.32749(15) 0.0187(6) Uani d . 1 1
H H6 0.4063 0.8108 0.2996 0.022 Uiso calc R 1 1
C C7 0.84829(18) 0.3891(5) 0.38745(16) 0.0202(6) Uani d . 1 1
C C8 0.92115(18) 0.2283(6) 0.43640(17) 0.0247(6) Uani d . 1 1
H H8A 0.8971 0.0522 0.4445 0.030 Uiso calc R 1 1
H H8B 0.9378 0.3070 0.4904 0.030 Uiso calc R 1 1
C C9 1.00726(19) 0.2246(5) 0.38442(17) 0.0252(6) Uani d . 1 1
H H9A 1.0673 0.2150 0.4193 0.030 Uiso calc R 1 1
H H9B 1.0041 0.0767 0.3464 0.030 Uiso calc R 1 1
C C10 1.00007(18) 0.4790(5) 0.33771(17) 0.0248(6) Uani d . 1 1
H H10A 1.0339 0.4684 0.2870 0.030 Uiso calc R 1 1
H H10B 1.0275 0.6213 0.3717 0.030 Uiso calc R 1 1
C C11 0.89299(18) 0.5202(5) 0.31788(16) 0.0220(6) Uani d . 1 1
H H11A 0.8771 0.7055 0.3160 0.026 Uiso calc R 1 1
H H11B 0.8718 0.4405 0.2650 0.026 Uiso calc R 1 1

loop_
_atom_site_aniso_label
_atom_site_aniso_U_11
_atom_site_aniso_U_22
_atom_site_aniso_U_33
_atom_site_aniso_U_12
_atom_site_aniso_U_13
_atom_site_aniso_U_23
S1 0.0185(3) 0.0147(3) 0.0246(4) -0.0019(3) 0.0025(3) -0.0034(3)
O1 0.0247(11) 0.0141(9) 0.0531(15) -0.0038(8) 0.0079(10) -0.0002(9)
O2 0.0233(10) 0.0373(12) 0.0215(10) -0.0024(9) -0.0031(8) -0.0091(9)
N1 0.0220(12) 0.0134(11) 0.0203(13) 0.0014(9) 0.0032(10) 0.0016(10)
N2 0.0204(12) 0.0261(13) 0.0255(13) 0.0024(11) 0.0054(9) 0.0109(11)
N3 0.0200(12) 0.0238(12) 0.0191(12) 0.0026(10) 0.0003(9) 0.0055(10)
C1 0.0169(13) 0.0186(13) 0.0162(13) -0.0002(10) 0.0021(10) -0.0031(10)
C2 0.0242(14) 0.0160(13) 0.0180(14) -0.0013(11) 0.0063(11) 0.0008(11)
C3 0.0232(14) 0.0176(13) 0.0189(14) 0.0024(11) 0.0014(11) 0.0027(11)
C4 0.0187(13) 0.0201(13) 0.0162(13) -0.0010(11) 0.0029(10) -0.0026(11)
C5 0.0229(14) 0.0166(13) 0.0189(14) -0.0014(11) 0.0050(11) 0.0004(11)
C6 0.0230(14) 0.0154(12) 0.0175(13) 0.0016(11) 0.0001(10) -0.0009(11)
C7 0.0201(14) 0.0214(14) 0.0190(14) -0.0013(11) -0.0006(10) 0.0003(11)
C8 0.0210(14) 0.0310(15) 0.0218(15) 0.0034(12) -0.0003(11) 0.0083(12)
C9 0.0239(15) 0.0278(15) 0.0237(15) 0.0043(12) 0.0009(11) 0.0027(12)
C10 0.0179(14) 0.0315(16) 0.0248(15) 0.0021(12) 0.0003(11) 0.0053(12)
C11 0.0191(14) 0.0257(15) 0.0211(14) -0.0011(11) 0.0009(11) 0.0058(12)

loop_
_atom_type_symbol
_atom_type_description
_atom_type_scat_dispersion_real
_atom_type_scat_dispersion_imag
_atom_type_scat_source
C C 0.0033 0.0016 'International Tables Vol C Tables 4.2.6.8 and 6.1.1.4'
H H 0.0000 0.0000 'International Tables Vol C Tables 4.2.6.8 and 6.1.1.4'
N N 0.0061 0.0033 'International Tables Vol C Tables 4.2.6.8 and 6.1.1.4'
O O 0.0106 0.0060 'International Tables Vol C Tables 4.2.6.8 and 6.1.1.4'
S S 0.1246 0.1234 'International Tables Vol C Tables 4.2.6.8 and 6.1.1.4'

loop_
_geom_angle_atom_site_label_1
_geom_angle_atom_site_label_2
_geom_angle_atom_site_label_3
_geom_angle
O2 S1 O1 118.77(12)
O2 S1 N1 106.95(12)
O1 S1 N1 106.37(12)
O2 S1 C1 106.97(12)
O1 S1 C1 107.43(12)
N1 S1 C1 110.25(12)
S1 N1 H1 117.4(19)
S1 N1 H2 111(2)
H1 N1 H2 113(3)
N3 N2 C4 119.4(2)
N3 N2 H3 119.8(19)
C4 N2 H3 120.8(19)
C7 N3 N2 117.3(2)
C2 C1 C6 119.9(2)
C2 C1 S1 121.1(2)
C6 C1 S1 118.9(2)
C3 C2 C1 120.5(2)
C3 C2 H2A 119.7
C1 C2 H2A 119.7
C2 C3 C4 119.5(2)
C2 C3 H3A 120.3
C4 C3 H3A 120.3
N2 C4 C5 118.2(2)
N2 C4 C3 122.1(2)
C5 C4 C3 119.6(2)
C6 C5 C4 120.6(2)
C6 C5 H5 119.7
C4 C5 H5 119.7
C5 C6 C1 119.8(2)
C5 C6 H6 120.1
C1 C6 H6 120.1
N3 C7 C8 120.7(2)
N3 C7 C11 128.9(2)
C8 C7 C11 110.4(2)
C7 C8 C9 104.3(2)
C7 C8 H8A 110.9
C9 C8 H8A 110.9
C7 C8 H8B 110.9
C9 C8 H8B 110.9
H8A C8 H8B 108.9
C10 C9 C8 103.9(2)
C10 C9 H9A 111.0
C8 C9 H9A 111.0
C10 C9 H9B 111.0
C8 C9 H9B 111.0
H9A C9 H9B 109.0
C9 C10 C11 104.9(2)
C9 C10 H10A 110.8
C11 C10 H10A 110.8
C9 C10 H10B 110.8
C11 C10 H10B 110.8
H10A C10 H10B 108.9
C7 C11 C10 103.5(2)
C7 C11 H11A 111.1
C10 C11 H11A 111.1
C7 C11 H11B 111.1
C10 C11 H11B 111.1
H11A C11 H11B 109.0

loop_
_geom_bond_atom_site_label_1
_geom_bond_atom_site_label_2
_geom_bond_distance
S1 O2 1.4444(19)
S1 O1 1.4430(19)
S1 N1 1.606(2)
S1 C1 1.760(3)
N1 H1 0.878(10)
N1 H2 0.879(10)
N2 N3 1.379(3)
N2 C4 1.383(3)
N2 H3 0.875(10)
N3 C7 1.281(3)
C1 C2 1.391(4)
C1 C6 1.400(4)
C2 C3 1.388(4)
C2 H2A 0.9500
C3 C4 1.403(4)
C3 H3A 0.9500
C4 C5 1.401(4)
C5 C6 1.377(4)
C5 H5 0.9500
C6 H6 0.9500
C7 C8 1.513(4)
C7 C11 1.507(3)
C8 C9 1.534(4)
C8 H8A 0.9900
C8 H8B 0.9900
C9 C10 1.530(4)
C9 H9A 0.9900
C9 H9B 0.9900
C10 C11 1.539(3)
C10 H10A 0.9900
C10 H10B 0.9900
C11 H11A 0.9900
C11 H11B 0.9900

loop_
_geom_hbond_atom_site_label_D
_geom_hbond_atom_site_label_H
_geom_hbond_atom_site_label_A
_geom_hbond_site_symmetry_A
_geom_hbond_distance_DH
_geom_hbond_distance_HA
_geom_hbond_distance_DA
_geom_hbond_angle_DHA
N1 H1 O1 1_565 0.880(10) 2.020(10) 2.869(3) 164(3)
N1 H2 N3 3_666 0.880(10) 2.130(10) 2.993(3) 166(3)
N2 H3 O2 2_655 0.880(10) 2.360(10) 3.220(3) 166(3)

loop_
_geom_torsion_atom_site_label_1
_geom_torsion_atom_site_label_2
_geom_torsion_atom_site_label_3
_geom_torsion_atom_site_label_4
_geom_torsion
C4 N2 N3 C7 165.4(2)
O2 S1 C1 C2 -133.3(2)
O1 S1 C1 C2 -4.8(2)
N1 S1 C1 C2 110.7(2)
O2 S1 C1 C6 42.8(2)
O1 S1 C1 C6 171.4(2)
N1 S1 C1 C6 -73.1(2)
C6 C1 C2 C3 -2.4(4)
S1 C1 C2 C3 173.71(19)
C1 C2 C3 C4 0.4(4)
N3 N2 C4 C5 173.1(2)
N3 N2 C4 C3 -8.9(4)
C2 C3 C4 N2 -175.7(2)
C2 C3 C4 C5 2.3(4)
N2 C4 C5 C6 175.1(2)
C3 C4 C5 C6 -2.9(4)
C4 C5 C6 C1 0.9(4)
C2 C1 C6 C5 1.7(4)
S1 C1 C6 C5 -174.46(19)
N2 N3 C7 C8 177.6(2)
N2 N3 C7 C11 -2.2(4)
N3 C7 C8 C9 169.5(3)
C11 C7 C8 C9 -10.6(3)
C7 C8 C9 C10 28.9(3)
C8 C9 C10 C11 -36.8(3)
N3 C7 C11 C10 168.0(3)
C8 C7 C11 C10 -11.8(3)
C9 C10 C11 C7 29.8(3)

loop_
_cod_related_entry_id
_cod_related_entry_database
_cod_related_entry_code
1 ChemSpider 30657613
